data_7118805
loop_
_publ_author_name
'Roy, Saikat'
'Goud, N. Rajesh'
'Matzger, Adam J.'

_publ_section_title
;
 Polymorphism in phenobarbital: discovery of a new polymorph and crystal
 structure of elusive form V.
;
_journal_issue 23
_journal_name_full 'Chemical communications (Cambridge, England)'
_journal_page_first 4389
_journal_page_last 4392
_journal_paper_doi 10.1039/c6cc00959j
_journal_volume 52
_journal_year 2016
_chemical_formula_moiety 'C12 H12 N2 O3'
_chemical_formula_sum 'C12 H12 N2 O3'
_chemical_formula_weight 232.24
_chemical_name_common Phenobarbital
_chemical_name_systematic
; 
 ? 
;
_space_group_IT_number 14
_symmetry_cell_setting monoclinic
_symmetry_space_group_name_Hall '-P 2yn'
_symmetry_space_group_name_H-M 'P 1 21/n 1'
_atom_sites_solution_hydrogens geom
_atom_sites_solution_primary direct
_atom_sites_solution_secondary difmap
_audit_creation_method SHELXL-97
_audit_update_record
;
2016-01-28 deposited with the CCDC.
2016-02-25 downloaded from the CCDC.
;
_cell_angle_alpha 90.00
_cell_angle_beta 99.083(7)
_cell_angle_gamma 90.00
_cell_formula_units_Z 8
_cell_length_a 13.0764(3)
_cell_length_b 6.72680(10)
_cell_length_c 26.5912(18)
_cell_measurement_reflns_used 10528
_cell_measurement_temperature 85(2)
_cell_measurement_theta_max 68.00
_cell_measurement_theta_min 3.40
_cell_volume 2309.69(17)
_computing_structure_refinement 'SHELXL-97 (Sheldrick, 1997)'
_computing_structure_solution 'SHELXS-97 (Sheldrick, 1990)'
_diffrn_ambient_temperature 85(2)
_diffrn_measured_fraction_theta_full 0.984
_diffrn_measured_fraction_theta_max 0.984
_diffrn_measurement_device_type 'Rigaku Saturn 944+ CCD'
_diffrn_measurement_method 'profile data from \w-scans'
_diffrn_radiation_monochromator graphite
_diffrn_radiation_source 'micro-focus Rotating Anode'
_diffrn_radiation_type CuK\a
_diffrn_radiation_wavelength 1.54187
_diffrn_reflns_av_R_equivalents 0.0938
_diffrn_reflns_av_sigmaI/netI 0.0732
_diffrn_reflns_limit_h_max 15
_diffrn_reflns_limit_h_min -15
_diffrn_reflns_limit_k_max 7
_diffrn_reflns_limit_k_min -7
_diffrn_reflns_limit_l_max 31
_diffrn_reflns_limit_l_min -31
_diffrn_reflns_number 21487
_diffrn_reflns_theta_full 68.22
_diffrn_reflns_theta_max 68.22
_diffrn_reflns_theta_min 3.37
_exptl_absorpt_coefficient_mu 0.812
_exptl_absorpt_correction_T_max 0.9919
_exptl_absorpt_correction_T_min 0.8948
_exptl_absorpt_correction_type multi-scan
_exptl_absorpt_process_details
;
    Higashi, T. (1995). Program for Absorption Correction.
    Rigaku Corporation, Tokyo, Japan.
;
_exptl_crystal_colour Colorless
_exptl_crystal_density_diffrn 1.336
_exptl_crystal_density_method 'not measured'
_exptl_crystal_description Needle
_exptl_crystal_F_000 976
_exptl_crystal_recrystallization_method Sublimation
_exptl_crystal_size_max 0.14
_exptl_crystal_size_mid 0.01
_exptl_crystal_size_min 0.01
_refine_diff_density_max 0.503
_refine_diff_density_min -0.485
_refine_diff_density_rms 0.098
_refine_ls_extinction_method none
_refine_ls_goodness_of_fit_ref 1.401
_refine_ls_hydrogen_treatment riding
_refine_ls_matrix_type full
_refine_ls_number_parameters 307
_refine_ls_number_reflns 4150
_refine_ls_number_restraints 0
_refine_ls_restrained_S_all 1.401
_refine_ls_R_factor_all 0.1093
_refine_ls_R_factor_gt 0.0876
_refine_ls_shift/su_max 0.000
_refine_ls_shift/su_mean 0.000
_refine_ls_structure_factor_coef Fsqd
_refine_ls_weighting_details 'calc w=1/[\s^2^(Fo^2^)+(0.1000P)^2^+0.0000P] where P=(Fo^2^+2Fc^2^)/3'
_refine_ls_weighting_scheme calc
_refine_ls_wR_factor_gt 0.2194
_refine_ls_wR_factor_ref 0.2379
_reflns_number_gt 2889
_reflns_number_total 4150
_reflns_threshold_expression >2sigma(I)
_cod_data_source_file c6cc00959j2.cif
_cod_data_source_block PB_form_V
_cod_depositor_comments
;
The following automatic conversions were performed:

'_symmetry_cell_setting' value 'Monoclinic' changed to 'monoclinic'
according to
/usr/data/users/saulius/crontab/automatic-downloads/rss-feeds/RSC/lib/dictionaries/cif_core.dic
dictionary named 'cif_core.dic' version 2.4.2 from 2011-04-26.

Automatic conversion script
Id: cif_fix_values 4268 2015-11-12 08:31:59Z antanas 

 Adding full bibliography for 7118805--7118806.cif.
;
_cod_original_sg_symbol_H-M P21/n
_cod_database_code 7118805

loop_
_symmetry_equiv_pos_as_xyz
'x, y, z'
'-x+1/2, y+1/2, -z+1/2'
'-x, -y, -z'
'x-1/2, -y-1/2, z-1/2'

loop_
_atom_site_label
_atom_site_type_symbol
_atom_site_fract_x
_atom_site_fract_y
_atom_site_fract_z
_atom_site_U_iso_or_equiv
_atom_site_adp_type
_atom_site_occupancy
_atom_site_symmetry_multiplicity
_atom_site_calc_flag
_atom_site_refinement_flags
O1 O 0.50810(19) 1.3150(4) 0.09576(8) 0.0423(6) Uani 1 1 d .
O2 O 0.72861(18) 0.8934(3) -0.06917(8) 0.0392(6) Uani 1 1 d .
O3 O 0.4486(2) 1.3205(4) 0.25872(9) 0.0454(7) Uani 1 1 d .
O4 O 0.50976(18) 0.8123(3) 0.04396(8) 0.0374(6) Uani 1 1 d .
O5 O 0.72099(19) 0.3039(4) 0.02008(9) 0.0465(7) Uani 1 1 d .
O6 O 0.4920(2) 0.7217(4) 0.17108(9) 0.0519(7) Uani 1 1 d .
N7 N 0.5048(2) 1.0192(4) 0.13595(10) 0.0340(7) Uani 1 1 d .
H7 H 0.5192 0.9591 0.1085 0.041 Uiso 1 1 calc R
N10 N 0.6329(2) 0.8673(4) -0.00583(9) 0.0321(6) Uani 1 1 d .
H10 H 0.6136 0.9924 -0.0097 0.039 Uiso 1 1 calc R
N11 N 0.6214(2) 0.5642(4) 0.03452(10) 0.0346(7) Uani 1 1 d .
H11 H 0.5898 0.4895 0.0545 0.042 Uiso 1 1 calc R
N12 N 0.4809(2) 1.3143(4) 0.17796(10) 0.0355(7) Uani 1 1 d .
H12 H 0.4777 1.4449 0.1774 0.043 Uiso 1 1 calc R
C8 C 0.4988(3) 1.2219(5) 0.13427(12) 0.0344(8) Uani 1 1 d .
C9 C 0.4907(3) 0.9009(5) 0.17578(12) 0.0338(8) Uani 1 1 d .
C13 C 0.7037(3) 0.4792(5) 0.01484(12) 0.0337(8) Uani 1 1 d .
C14 C 0.4674(3) 1.2220(5) 0.22289(12) 0.0359(8) Uani 1 1 d .
C15 C 0.7097(3) 0.8011(5) -0.03233(12) 0.0325(8) Uani 1 1 d .
C16 C 0.7718(3) 0.6240(5) -0.00961(12) 0.0338(8) Uani 1 1 d .
C17 C 0.8551(2) 0.7037(5) 0.03330(11) 0.0323(8) Uani 1 1 d .
C18 C 0.5855(3) 0.7526(5) 0.02552(11) 0.0315(7) Uani 1 1 d .
C19 C 0.4755(3) 0.9986(5) 0.22590(12) 0.0346(8) Uani 1 1 d .
C20 C 0.5698(3) 0.9401(6) 0.26546(12) 0.0391(8) Uani 1 1 d .
C21 C 0.8236(3) 0.5153(5) -0.05020(13) 0.0389(8) Uani 1 1 d .
H21A H 0.8708 0.6091 -0.0638 0.047 Uiso 1 1 calc R
H21B H 0.8662 0.4049 -0.0336 0.047 Uiso 1 1 calc R
C22 C 0.6557(3) 1.0638(6) 0.27546(14) 0.0467(9) Uani 1 1 d .
H22 H 0.6567 1.1865 0.2579 0.056 Uiso 1 1 calc R
C23 C 0.3718(3) 0.9213(6) 0.23963(13) 0.0421(9) Uani 1 1 d .
H23A H 0.3734 0.7742 0.2406 0.050 Uiso 1 1 calc R
H23B H 0.3645 0.9690 0.2741 0.050 Uiso 1 1 calc R
C24 C 0.6564(3) 0.7042(6) 0.32613(14) 0.0497(10) Uani 1 1 d .
H24 H 0.6569 0.5799 0.3432 0.060 Uiso 1 1 calc R
C25 C 0.8970(3) 0.5840(7) 0.07363(14) 0.0504(10) Uani 1 1 d .
H25 H 0.8733 0.4510 0.0752 0.060 Uiso 1 1 calc R
C26 C 0.5728(3) 0.7581(6) 0.29063(13) 0.0447(9) Uani 1 1 d .
H26 H 0.5160 0.6693 0.2831 0.054 Uiso 1 1 calc R
C27 C 0.7477(3) 0.4317(6) -0.09445(13) 0.0466(9) Uani 1 1 d .
H27A H 0.7862 0.3659 -0.1185 0.056 Uiso 1 1 calc R
H27B H 0.7062 0.5402 -0.1117 0.056 Uiso 1 1 calc R
H27C H 0.7020 0.3352 -0.0816 0.056 Uiso 1 1 calc R
C28 C 0.2780(3) 0.9884(6) 0.20212(13) 0.0450(9) Uani 1 1 d .
H28A H 0.2148 0.9359 0.2127 0.054 Uiso 1 1 calc R
H28B H 0.2838 0.9387 0.1680 0.054 Uiso 1 1 calc R
H28C H 0.2751 1.1340 0.2015 0.054 Uiso 1 1 calc R
C29 C 0.7391(3) 0.8314(7) 0.33672(15) 0.0552(11) Uani 1 1 d .
H29 H 0.7959 0.7965 0.3620 0.066 Uiso 1 1 calc R
C30 C 1.0078(3) 0.8459(8) 0.11007(15) 0.0586(12) Uani 1 1 d .
H30 H 1.0592 0.8949 0.1364 0.070 Uiso 1 1 calc R
C31 C 0.9722(3) 0.6538(8) 0.11149(14) 0.0592(12) Uani 1 1 d .
H31 H 0.9998 0.5688 0.1388 0.071 Uiso 1 1 calc R
C32 C 0.8904(4) 0.8968(6) 0.03245(18) 0.0636(13) Uani 1 1 d .
H32 H 0.8615 0.9836 0.0058 0.076 Uiso 1 1 calc R
C33 C 0.9677(4) 0.9651(7) 0.07007(19) 0.0725(14) Uani 1 1 d .
H33 H 0.9933 1.0965 0.0681 0.087 Uiso 1 1 calc R
C34 C 0.7406(3) 1.0075(7) 0.31140(15) 0.0541(11) Uani 1 1 d .
H34 H 0.7994 1.0919 0.3182 0.065 Uiso 1 1 calc R

loop_
_atom_site_aniso_label
_atom_site_aniso_U_11
_atom_site_aniso_U_22
_atom_site_aniso_U_33
_atom_site_aniso_U_23
_atom_site_aniso_U_13
_atom_site_aniso_U_12
O1 0.0456(14) 0.0418(15) 0.0381(13) 0.0070(11) 0.0026(11) -0.0072(11)
O2 0.0439(14) 0.0396(14) 0.0341(12) 0.0036(10) 0.0063(10) 0.0025(11)
O3 0.0512(16) 0.0406(15) 0.0458(14) -0.0115(12) 0.0122(12) -0.0032(12)
O4 0.0382(13) 0.0420(15) 0.0323(12) -0.0004(10) 0.0067(10) 0.0065(11)
O5 0.0449(15) 0.0310(15) 0.0624(16) 0.0039(12) 0.0047(12) 0.0033(11)
O6 0.082(2) 0.0271(15) 0.0438(14) -0.0024(11) 0.0012(14) -0.0038(13)
N7 0.0412(16) 0.0311(16) 0.0304(14) -0.0012(11) 0.0074(12) 0.0029(12)
N10 0.0391(15) 0.0266(15) 0.0324(14) 0.0040(11) 0.0111(12) 0.0037(12)
N11 0.0379(15) 0.0270(15) 0.0388(15) 0.0042(12) 0.0057(12) 0.0011(12)
N12 0.0445(17) 0.0243(15) 0.0377(15) -0.0019(11) 0.0063(13) -0.0014(12)
C8 0.0356(18) 0.0309(19) 0.0359(18) 0.0025(14) 0.0033(14) -0.0033(15)
C9 0.0373(18) 0.030(2) 0.0334(17) -0.0003(14) 0.0024(14) 0.0010(15)
C13 0.0341(18) 0.030(2) 0.0361(18) -0.0003(14) 0.0023(14) 0.0024(15)
C14 0.0380(19) 0.033(2) 0.0373(18) -0.0056(15) 0.0066(15) -0.0009(15)
C15 0.0336(17) 0.0336(19) 0.0289(16) -0.0027(14) 0.0008(14) -0.0010(14)
C16 0.0363(18) 0.0302(19) 0.0342(17) -0.0020(14) 0.0037(14) 0.0015(14)
C17 0.0272(16) 0.040(2) 0.0289(16) 0.0003(14) 0.0015(13) 0.0017(14)
C18 0.0322(17) 0.0332(19) 0.0274(15) -0.0016(13) -0.0011(13) 0.0005(15)
C19 0.0393(19) 0.0303(19) 0.0335(17) -0.0017(13) 0.0030(15) -0.0040(15)
C20 0.041(2) 0.044(2) 0.0322(17) -0.0068(15) 0.0038(15) -0.0032(16)
C21 0.039(2) 0.039(2) 0.0391(18) -0.0078(15) 0.0046(15) 0.0042(16)
C22 0.040(2) 0.056(2) 0.043(2) -0.0009(17) 0.0040(16) -0.0080(18)
C23 0.040(2) 0.045(2) 0.0408(19) 0.0054(16) 0.0054(16) -0.0103(17)
C24 0.050(2) 0.051(2) 0.046(2) -0.0003(18) 0.0003(18) 0.011(2)
C25 0.040(2) 0.067(3) 0.043(2) 0.0127(19) 0.0039(17) -0.0066(19)
C26 0.052(2) 0.040(2) 0.0399(19) -0.0012(16) -0.0009(17) 0.0008(18)
C27 0.049(2) 0.049(2) 0.042(2) -0.0135(17) 0.0057(17) 0.0022(18)
C28 0.041(2) 0.054(2) 0.0387(19) -0.0046(16) 0.0021(16) -0.0062(17)
C29 0.049(2) 0.074(3) 0.040(2) -0.006(2) 0.0021(18) 0.010(2)
C30 0.041(2) 0.087(4) 0.044(2) -0.024(2) -0.0046(18) 0.007(2)
C31 0.044(2) 0.093(4) 0.039(2) 0.012(2) 0.0008(18) -0.003(2)
C32 0.067(3) 0.037(2) 0.076(3) -0.001(2) -0.021(2) -0.002(2)
C33 0.068(3) 0.049(3) 0.088(3) -0.021(2) -0.027(3) -0.002(2)
C34 0.038(2) 0.071(3) 0.052(2) -0.005(2) 0.0020(18) -0.0099(19)

loop_
_atom_type_symbol
_atom_type_description
_atom_type_scat_dispersion_real
_atom_type_scat_dispersion_imag
_atom_type_scat_source
C C 0.0181 0.0091 'International Tables Vol C Tables 4.2.6.8 and 6.1.1.4'
H H 0.0000 0.0000 'International Tables Vol C Tables 4.2.6.8 and 6.1.1.4'
N N 0.0311 0.0180 'International Tables Vol C Tables 4.2.6.8 and 6.1.1.4'
O O 0.0492 0.0322 'International Tables Vol C Tables 4.2.6.8 and 6.1.1.4'

loop_
_geom_angle_atom_site_label_1
_geom_angle_atom_site_label_2
_geom_angle_atom_site_label_3
_geom_angle
C9 N7 C8 126.5(3)
C9 N7 H7 116.7
C8 N7 H7 116.7
C18 N10 C15 124.6(3)
C18 N10 H10 117.7
C15 N10 H10 117.7
C18 N11 C13 125.6(3)
C18 N11 H11 117.2
C13 N11 H11 117.2
C8 N12 C14 126.3(3)
C8 N12 H12 116.9
C14 N12 H12 116.9
O1 C8 N7 121.8(3)
O1 C8 N12 122.0(3)
N7 C8 N12 116.2(3)
O6 C9 N7 119.7(3)
O6 C9 C19 121.6(3)
N7 C9 C19 118.7(3)
O5 C13 N11 120.0(3)
O5 C13 C16 124.1(3)
N11 C13 C16 115.7(3)
O3 C14 N12 120.1(3)
O3 C14 C19 121.5(3)
N12 C14 C19 118.4(3)
O2 C15 N10 120.0(3)
O2 C15 C16 123.9(3)
N10 C15 C16 115.8(3)
C15 C16 C13 111.0(3)
C15 C16 C17 107.0(3)
C13 C16 C17 107.3(2)
C15 C16 C21 111.1(3)
C13 C16 C21 110.1(3)
C17 C16 C21 110.1(3)
C32 C17 C25 117.9(3)
C32 C17 C16 120.9(3)
C25 C17 C16 121.2(3)
O4 C18 N10 122.0(3)
O4 C18 N11 120.5(3)
N10 C18 N11 117.4(3)
C14 C19 C9 113.6(3)
C14 C19 C20 109.4(3)
C9 C19 C20 106.6(3)
C14 C19 C23 106.9(3)
C9 C19 C23 107.5(3)
C20 C19 C23 112.9(3)
C22 C20 C26 118.2(3)
C22 C20 C19 120.9(3)
C26 C20 C19 120.8(3)
C27 C21 C16 114.2(3)
C27 C21 H21A 108.7
C16 C21 H21A 108.7
C27 C21 H21B 108.7
C16 C21 H21B 108.7
H21A C21 H21B 107.6
C20 C22 C34 120.0(4)
C20 C22 H22 120.0
C34 C22 H22 120.0
C28 C23 C19 113.0(3)
C28 C23 H23A 109.0
C19 C23 H23A 109.0
C28 C23 H23B 109.0
C19 C23 H23B 109.0
H23A C23 H23B 107.8
C29 C24 C26 119.4(4)
C29 C24 H24 120.3
C26 C24 H24 120.3
C31 C25 C17 121.3(4)
C31 C25 H25 119.4
C17 C25 H25 119.4
C24 C26 C20 121.4(4)
C24 C26 H26 119.3
C20 C26 H26 119.3
C21 C27 H27A 109.5
C21 C27 H27B 109.5
H27A C27 H27B 109.5
C21 C27 H27C 109.5
H27A C27 H27C 109.5
H27B C27 H27C 109.5
C23 C28 H28A 109.5
C23 C28 H28B 109.5
H28A C28 H28B 109.5
C23 C28 H28C 109.5
H28A C28 H28C 109.5
H28B C28 H28C 109.5
C34 C29 C24 120.9(4)
C34 C29 H29 119.6
C24 C29 H29 119.6
C33 C30 C31 118.8(4)
C33 C30 H30 120.6
C31 C30 H30 120.6
C25 C31 C30 120.4(4)
C25 C31 H31 119.8
C30 C31 H31 119.8
C17 C32 C33 120.6(4)
C17 C32 H32 119.7
C33 C32 H32 119.7
C30 C33 C32 120.9(4)
C30 C33 H33 119.5
C32 C33 H33 119.5
C29 C34 C22 120.0(4)
C29 C34 H34 120.0
C22 C34 H34 120.0

loop_
_geom_bond_atom_site_label_1
_geom_bond_atom_site_label_2
_geom_bond_distance
O1 C8 1.223(4)
O2 C15 1.218(4)
O3 C14 1.217(4)
O4 C18 1.240(4)
O5 C13 1.204(4)
O6 C9 1.212(4)
N7 C9 1.361(4)
N7 C8 1.366(4)
N7 H7 0.8800
N10 C18 1.355(4)
N10 C15 1.388(4)
N10 H10 0.8800
N11 C18 1.359(4)
N11 C13 1.392(4)
N11 H11 0.8800
N12 C8 1.370(4)
N12 C14 1.382(4)
N12 H12 0.8800
C9 C19 1.527(4)
C13 C16 1.532(5)
C14 C19 1.508(5)
C15 C16 1.513(5)
C16 C17 1.544(4)
C16 C21 1.546(4)
C17 C32 1.380(5)
C17 C25 1.383(5)
C19 C20 1.540(5)
C19 C23 1.549(5)
C20 C22 1.390(5)
C20 C26 1.393(5)
C21 C27 1.522(5)
C21 H21A 0.9900
C21 H21B 0.9900
C22 C34 1.398(5)
C22 H22 0.9500
C23 C28 1.522(5)
C23 H23A 0.9900
C23 H23B 0.9900
C24 C29 1.373(6)
C24 C26 1.375(5)
C24 H24 0.9500
C25 C31 1.374(6)
C25 H25 0.9500
C26 H26 0.9500
C27 H27A 0.9800
C27 H27B 0.9800
C27 H27C 0.9800
C28 H28A 0.9800
C28 H28B 0.9800
C28 H28C 0.9800
C29 C34 1.364(6)
C29 H29 0.9500
C30 C33 1.368(6)
C30 C31 1.376(6)
C30 H30 0.9500
C31 H31 0.9500
C32 C33 1.383(6)
C32 H32 0.9500
C33 H33 0.9500
C34 H34 0.9500

loop_
_geom_torsion_atom_site_label_1
_geom_torsion_atom_site_label_2
_geom_torsion_atom_site_label_3
_geom_torsion_atom_site_label_4
_geom_torsion
C9 N7 C8 O1 -176.6(3)
C9 N7 C8 N12 2.8(5)
C14 N12 C8 O1 178.7(3)
C14 N12 C8 N7 -0.7(5)
C8 N7 C9 O6 175.6(3)
C8 N7 C9 C19 -5.6(5)
C18 N11 C13 O5 -170.8(3)
C18 N11 C13 C16 13.2(4)
C8 N12 C14 O3 -177.6(3)
C8 N12 C14 C19 1.7(5)
C18 N10 C15 O2 160.4(3)
C18 N10 C15 C16 -24.9(4)
O2 C15 C16 C13 -150.0(3)
N10 C15 C16 C13 35.6(4)
O2 C15 C16 C17 93.2(4)
N10 C15 C16 C17 -81.2(3)
O2 C15 C16 C21 -27.1(4)
N10 C15 C16 C21 158.5(3)
O5 C13 C16 C15 154.1(3)
N11 C13 C16 C15 -30.1(4)
O5 C13 C16 C17 -89.3(4)
N11 C13 C16 C17 86.5(3)
O5 C13 C16 C21 30.5(4)
N11 C13 C16 C21 -153.6(3)
C15 C16 C17 C32 -25.8(4)
C13 C16 C17 C32 -145.0(4)
C21 C16 C17 C32 95.1(4)
C15 C16 C17 C25 154.5(3)
C13 C16 C17 C25 35.3(4)
C21 C16 C17 C25 -84.6(4)
C15 N10 C18 O4 -172.0(3)
C15 N10 C18 N11 5.2(4)
C13 N11 C18 O4 178.2(3)
C13 N11 C18 N10 0.9(4)
O3 C14 C19 C9 175.2(3)
N12 C14 C19 C9 -4.1(4)
O3 C14 C19 C20 -65.8(4)
N12 C14 C19 C20 114.9(3)
O3 C14 C19 C23 56.8(4)
N12 C14 C19 C23 -122.5(3)
O6 C9 C19 C14 -175.3(3)
N7 C9 C19 C14 5.8(4)
O6 C9 C19 C20 64.1(4)
N7 C9 C19 C20 -114.7(3)
O6 C9 C19 C23 -57.2(4)
N7 C9 C19 C23 123.9(3)
C14 C19 C20 C22 -28.7(4)
C9 C19 C20 C22 94.5(4)
C23 C19 C20 C22 -147.6(3)
C14 C19 C20 C26 154.0(3)
C9 C19 C20 C26 -82.8(4)
C23 C19 C20 C26 35.0(4)
C15 C16 C21 C27 -61.2(4)
C13 C16 C21 C27 62.2(4)
C17 C16 C21 C27 -179.7(3)
C26 C20 C22 C34 -2.4(5)
C19 C20 C22 C34 -179.8(3)
C14 C19 C23 C28 56.5(4)
C9 C19 C23 C28 -65.8(4)
C20 C19 C23 C28 176.9(3)
C32 C17 C25 C31 -0.7(6)
C16 C17 C25 C31 179.1(3)
C29 C24 C26 C20 -0.6(6)
C22 C20 C26 C24 2.7(5)
C19 C20 C26 C24 -179.8(3)
C26 C24 C29 C34 -2.0(6)
C17 C25 C31 C30 0.0(6)
C33 C30 C31 C25 -0.7(7)
C25 C17 C32 C33 2.0(7)
C16 C17 C32 C33 -177.7(4)
C31 C30 C33 C32 2.1(7)
C17 C32 C33 C30 -2.8(8)
C24 C29 C34 C22 2.4(6)
C20 C22 C34 C29 -0.1(6)
